data_4102660
loop_
_publ_author_name
'Adam R. Brown'
'Wen-Hsin Kuo'
'Eric N. Jacobsen'

_publ_section_title
;
 Enantioselective Catalytic \a-Alkylation of Aldehydes via an SN1 Pathway
;
_journal_name_full 'Journal of the American Chemical Society'
_journal_page_first 9286
_journal_page_last 9288
_journal_paper_doi 10.1021/ja103618r
_journal_volume 132
_journal_year 2010
_chemical_absolute_configuration syn
_chemical_formula_moiety 'C28 H32 N2 O'
_chemical_formula_sum 'C28 H32 N2 O'
_chemical_formula_weight 412.56
_space_group_IT_number 19
_symmetry_cell_setting orthorhombic
_symmetry_Int_Tables_number 19
_symmetry_space_group_name_Hall 'P 2ac 2ab'
_symmetry_space_group_name_H-M 'P 21 21 21'
_atom_sites_solution_hydrogens difmap
_atom_sites_solution_primary direct
_atom_sites_solution_secondary difmap
_audit_creation_method SHELXL-97
_cell_angle_alpha 90.00
_cell_angle_beta 90.00
_cell_angle_gamma 90.00
_cell_formula_units_Z 4
_cell_length_a 9.7107(4)
_cell_length_b 12.3459(5)
_cell_length_c 20.2414(8)
_cell_measurement_reflns_used 2345
_cell_measurement_temperature 193(2)
_cell_measurement_theta_max 27.53
_cell_measurement_theta_min 2.33
_cell_volume 2426.69(17)
_computing_cell_refinement 'APEX2 (BRUKER, V2008.5-0, 2006)'
_computing_data_collection 'COSMO (BRUKER, V1.58, 2006)'
_computing_data_reduction 'SAINT (BRUKER, V7.34A, 2006)'
_computing_molecular_graphics 'SHELXTL (Sheldrick, Acta Cryst. A64 2008, 112-122)'
_computing_publication_material 'SHELXTL (Sheldrick, Acta Cryst. A64 2008, 112-122)'
_computing_structure_refinement 'SHELXL (Sheldrick, Acta Cryst. A64 2008, 112-122)'
_computing_structure_solution 'SHELXS (Sheldrick, Acta Cryst. A64 2008, 112-122)'
_diffrn_ambient_temperature 193(2)
_diffrn_detector_area_resol_mean 836.6
_diffrn_measured_fraction_theta_full 1.000
_diffrn_measured_fraction_theta_max 1.000
_diffrn_measurement_device_type 'Bruker APEX-II CCD'
_diffrn_measurement_method '\w,and/f 0.5 deg'
_diffrn_radiation_monochromator graphite
_diffrn_radiation_probe x-ray
_diffrn_radiation_type MoK\a
_diffrn_radiation_wavelength 0.71073
_diffrn_reflns_av_R_equivalents 0.0195
_diffrn_reflns_av_sigmaI/netI 0.0132
_diffrn_reflns_limit_h_max 12
_diffrn_reflns_limit_h_min -12
_diffrn_reflns_limit_k_max 16
_diffrn_reflns_limit_k_min -16
_diffrn_reflns_limit_l_max 26
_diffrn_reflns_limit_l_min -26
_diffrn_reflns_number 31743
_diffrn_reflns_theta_full 25.00
_diffrn_reflns_theta_max 27.50
_diffrn_reflns_theta_min 1.93
_diffrn_source 'fine-focus sealed tube'
_exptl_absorpt_coefficient_mu 0.068
_exptl_absorpt_correction_T_max 0.9892
_exptl_absorpt_correction_T_min 0.9682
_exptl_absorpt_correction_type multi-scan
_exptl_absorpt_process_details SADABS
_exptl_crystal_colour colorless
_exptl_crystal_density_diffrn 1.129
_exptl_crystal_density_method 'not measured'
_exptl_crystal_description Prism
_exptl_crystal_F_000 888
_exptl_crystal_size_max 0.40
_exptl_crystal_size_mid 0.30
_exptl_crystal_size_min 0.17
_refine_diff_density_max 0.358
_refine_diff_density_min -0.151
_refine_diff_density_rms 0.036
_refine_ls_abs_structure_details 'Flack H D (1983), Acta Cryst. A39, 876-881'
_refine_ls_abs_structure_Flack 0.4(14)
_refine_ls_extinction_method none
_refine_ls_goodness_of_fit_ref 1.056
_refine_ls_hydrogen_treatment refall
_refine_ls_matrix_type full
_refine_ls_number_parameters 281
_refine_ls_number_reflns 5580
_refine_ls_number_restraints 0
_refine_ls_restrained_S_all 1.056
_refine_ls_R_factor_all 0.0426
_refine_ls_R_factor_gt 0.0393
_refine_ls_shift/su_max 0.001
_refine_ls_shift/su_mean 0.000
_refine_ls_structure_factor_coef Fsqd
_refine_ls_weighting_details 'calc w=1/[\s^2^(Fo^2^)+(0.0552P)^2^+0.3909P] where P=(Fo^2^+2Fc^2^)/3'
_refine_ls_weighting_scheme calc
_refine_ls_wR_factor_gt 0.1023
_refine_ls_wR_factor_ref 0.1054
_reflns_number_gt 5199
_reflns_number_total 5580
_reflns_threshold_expression >2sigma(I)
_cod_data_source_file ja103618r_si_001.cif
_cod_data_source_block enj093
_cod_database_code 4102660

loop_
_symmetry_equiv_pos_as_xyz
'x, y, z'
'-x+1/2, -y, z+1/2'
'-x, y+1/2, -z+1/2'
'x+1/2, -y+1/2, -z'

loop_
_atom_site_label
_atom_site_type_symbol
_atom_site_fract_x
_atom_site_fract_y
_atom_site_fract_z
_atom_site_U_iso_or_equiv
_atom_site_adp_type
_atom_site_occupancy
_atom_site_symmetry_multiplicity
_atom_site_calc_flag
_atom_site_refinement_flags
O30 O -0.05854(13) 0.61459(11) 0.60745(7) 0.0593(3) Uani 1 1 d .
N1 N 0.24479(11) 0.73408(9) 0.68641(5) 0.0333(2) Uani 1 1 d .
N6 N 0.24197(12) 0.72843(9) 0.75433(5) 0.0312(2) Uani 1 1 d .
C2 C 0.10670(14) 0.73370(11) 0.65567(7) 0.0360(3) Uani 1 1 d .
H2 H 0.0363 0.7582 0.6885 0.043 Uiso 1 1 calc R
C3 C 0.11811(19) 0.81605(16) 0.59985(9) 0.0559(4) Uani 1 1 d .
H3A H 0.0676 0.7908 0.5603 0.067 Uiso 1 1 calc R
H3B H 0.0803 0.8870 0.6136 0.067 Uiso 1 1 calc R
C4 C 0.2708(2) 0.82477(17) 0.58565(8) 0.0579(5) Uani 1 1 d .
H4A H 0.2940 0.8965 0.5669 0.070 Uiso 1 1 calc R
H4B H 0.3008 0.7677 0.5545 0.070 Uiso 1 1 calc R
C5 C 0.33757(16) 0.80952(13) 0.65308(7) 0.0429(3) Uani 1 1 d .
H5A H 0.4312 0.7785 0.6488 0.051 Uiso 1 1 calc R
H5B H 0.3434 0.8791 0.6772 0.051 Uiso 1 1 calc R
C7 C 0.35421(13) 0.74521(10) 0.78569(6) 0.0303(3) Uani 1 1 d .
H7 H 0.4350 0.7644 0.7619 0.036 Uiso 1 1 calc R
C8 C 0.36025(12) 0.73497(10) 0.86009(6) 0.0287(2) Uani 1 1 d .
C9 C 0.45676(13) 0.63690(10) 0.88076(6) 0.0287(2) Uani 1 1 d .
H9 H 0.4669 0.6435 0.9298 0.034 Uiso 1 1 calc R
C10 C 0.21578(14) 0.71441(12) 0.88877(7) 0.0363(3) Uani 1 1 d .
H10A H 0.1546 0.7743 0.8766 0.054 Uiso 1 1 calc R
H10B H 0.2216 0.7094 0.9370 0.054 Uiso 1 1 calc R
H10C H 0.1792 0.6464 0.8710 0.054 Uiso 1 1 calc R
C11 C 0.42073(13) 0.83911(10) 0.89063(6) 0.0314(3) Uani 1 1 d .
C12 C 0.42270(16) 0.85187(12) 0.95926(7) 0.0412(3) Uani 1 1 d .
H12 H 0.3849 0.7966 0.9864 0.049 Uiso 1 1 calc R
C13 C 0.47853(19) 0.94339(14) 0.98870(8) 0.0512(4) Uani 1 1 d .
H13 H 0.4793 0.9497 1.0355 0.061 Uiso 1 1 calc R
C14 C 0.5326(2) 1.02468(15) 0.95055(9) 0.0583(5) Uani 1 1 d .
H14 H 0.5696 1.0878 0.9707 0.070 Uiso 1 1 calc R
C15 C 0.5329(2) 1.01429(15) 0.88276(9) 0.0595(5) Uani 1 1 d .
H15 H 0.5717 1.0697 0.8561 0.071 Uiso 1 1 calc R
C16 C 0.47625(18) 0.92261(12) 0.85332(8) 0.0451(4) Uani 1 1 d .
H16 H 0.4756 0.9171 0.8065 0.054 Uiso 1 1 calc R
C17 C 0.39220(13) 0.52581(11) 0.86982(7) 0.0334(3) Uani 1 1 d .
C18 C 0.34349(16) 0.48851(12) 0.80930(8) 0.0407(3) Uani 1 1 d .
H18 H 0.3499 0.5341 0.7716 0.049 Uiso 1 1 calc R
C19 C 0.28546(18) 0.38562(13) 0.80270(10) 0.0508(4) Uani 1 1 d .
H19 H 0.2541 0.3615 0.7607 0.061 Uiso 1 1 calc R
C20 C 0.27377(19) 0.31916(14) 0.85698(10) 0.0565(4) Uani 1 1 d .
H20 H 0.2341 0.2492 0.8527 0.068 Uiso 1 1 calc R
C21 C 0.3201(2) 0.35487(14) 0.91765(10) 0.0573(5) Uani 1 1 d .
H21 H 0.3116 0.3094 0.9553 0.069 Uiso 1 1 calc R
C22 C 0.37908(17) 0.45688(13) 0.92397(8) 0.0444(3) Uani 1 1 d .
H22 H 0.4111 0.4801 0.9660 0.053 Uiso 1 1 calc R
C23 C 0.60335(13) 0.64693(11) 0.85367(6) 0.0312(3) Uani 1 1 d .
C24 C 0.70223(15) 0.70078(16) 0.89047(8) 0.0474(4) Uani 1 1 d .
H24 H 0.6774 0.7318 0.9318 0.057 Uiso 1 1 calc R
C25 C 0.83702(16) 0.71033(18) 0.86813(8) 0.0568(5) Uani 1 1 d .
H25 H 0.9029 0.7481 0.8941 0.068 Uiso 1 1 calc R
C26 C 0.87571(16) 0.66540(16) 0.80867(8) 0.0521(4) Uani 1 1 d .
H26 H 0.9682 0.6708 0.7937 0.063 Uiso 1 1 calc R
C27 C 0.77835(17) 0.61250(15) 0.77120(8) 0.0484(4) Uani 1 1 d .
H27 H 0.8036 0.5819 0.7299 0.058 Uiso 1 1 calc R
C28 C 0.64332(15) 0.60363(12) 0.79345(7) 0.0398(3) Uani 1 1 d .
H28 H 0.5773 0.5672 0.7669 0.048 Uiso 1 1 calc R
C29 C 0.07494(16) 0.61893(13) 0.63356(9) 0.0473(4) Uani 1 1 d .
H29A H 0.1422 0.5960 0.5996 0.057 Uiso 1 1 calc R
H29B H 0.0825 0.5689 0.6716 0.057 Uiso 1 1 calc R
C31 C -0.1038(2) 0.50751(18) 0.59507(12) 0.0743(6) Uani 1 1 d .
H31A H -0.1979 0.5092 0.5776 0.111 Uiso 1 1 calc R
H31B H -0.1023 0.4660 0.6363 0.111 Uiso 1 1 calc R
H31C H -0.0427 0.4732 0.5627 0.111 Uiso 1 1 calc R

loop_
_atom_site_aniso_label
_atom_site_aniso_U_11
_atom_site_aniso_U_22
_atom_site_aniso_U_33
_atom_site_aniso_U_23
_atom_site_aniso_U_13
_atom_site_aniso_U_12
O30 0.0442(6) 0.0612(7) 0.0726(8) -0.0162(6) -0.0120(6) -0.0114(6)
N1 0.0312(5) 0.0381(6) 0.0307(5) 0.0026(5) -0.0052(4) -0.0038(5)
N6 0.0318(5) 0.0323(5) 0.0296(5) 0.0026(4) -0.0041(4) -0.0004(4)
C2 0.0327(6) 0.0406(7) 0.0347(6) 0.0008(6) -0.0083(5) -0.0008(6)
C3 0.0553(10) 0.0608(10) 0.0515(9) 0.0176(8) -0.0165(8) -0.0032(8)
C4 0.0620(11) 0.0716(11) 0.0402(8) 0.0173(8) -0.0098(8) -0.0175(9)
C5 0.0429(8) 0.0504(8) 0.0353(7) 0.0074(6) -0.0040(6) -0.0139(7)
C7 0.0283(6) 0.0333(6) 0.0294(6) 0.0012(5) -0.0007(5) -0.0005(5)
C8 0.0245(6) 0.0337(6) 0.0280(6) 0.0003(5) 0.0011(4) -0.0001(5)
C9 0.0273(6) 0.0351(6) 0.0237(5) 0.0017(5) -0.0003(5) 0.0003(5)
C10 0.0274(6) 0.0447(7) 0.0368(7) 0.0001(6) 0.0042(5) -0.0007(5)
C11 0.0275(6) 0.0342(6) 0.0325(6) -0.0022(5) -0.0002(5) 0.0027(5)
C12 0.0487(8) 0.0422(7) 0.0326(7) -0.0023(6) 0.0009(6) 0.0007(7)
C13 0.0619(10) 0.0531(9) 0.0385(8) -0.0120(7) -0.0035(7) 0.0019(8)
C14 0.0666(11) 0.0490(9) 0.0595(10) -0.0174(8) -0.0026(9) -0.0132(9)
C15 0.0758(12) 0.0468(9) 0.0560(10) -0.0022(8) 0.0047(9) -0.0221(9)
C16 0.0555(9) 0.0438(8) 0.0360(7) -0.0011(6) 0.0011(7) -0.0102(7)
C17 0.0290(6) 0.0341(6) 0.0370(6) 0.0007(5) 0.0030(5) 0.0008(5)
C18 0.0420(7) 0.0365(7) 0.0437(8) -0.0008(6) -0.0057(6) -0.0008(6)
C19 0.0453(8) 0.0431(8) 0.0641(10) -0.0083(7) -0.0083(8) -0.0046(7)
C20 0.0477(9) 0.0396(8) 0.0822(13) -0.0042(8) 0.0125(9) -0.0098(7)
C21 0.0655(11) 0.0441(8) 0.0624(11) 0.0127(8) 0.0206(9) -0.0067(8)
C22 0.0492(8) 0.0449(8) 0.0393(7) 0.0045(6) 0.0092(6) -0.0020(7)
C23 0.0274(6) 0.0361(6) 0.0301(6) 0.0054(5) -0.0005(5) 0.0039(5)
C24 0.0313(7) 0.0769(11) 0.0339(7) -0.0032(7) -0.0025(6) -0.0032(7)
C25 0.0297(7) 0.0972(14) 0.0434(9) 0.0019(9) -0.0064(6) -0.0099(8)
C26 0.0301(7) 0.0808(12) 0.0454(8) 0.0185(8) 0.0058(6) 0.0054(7)
C27 0.0436(8) 0.0592(9) 0.0425(8) 0.0025(7) 0.0133(7) 0.0094(7)
C28 0.0380(7) 0.0438(7) 0.0375(7) -0.0031(6) 0.0040(6) 0.0002(6)
C29 0.0369(7) 0.0487(8) 0.0563(9) -0.0116(7) -0.0054(7) -0.0041(7)
C31 0.0632(12) 0.0777(13) 0.0819(14) -0.0319(11) 0.0095(11) -0.0319(11)

loop_
_atom_type_symbol
_atom_type_description
_atom_type_scat_dispersion_real
_atom_type_scat_dispersion_imag
_atom_type_scat_source
C C 0.0033 0.0016 'International Tables Vol C Tables 4.2.6.8 and 6.1.1.4'
H H 0.0000 0.0000 'International Tables Vol C Tables 4.2.6.8 and 6.1.1.4'
N N 0.0061 0.0033 'International Tables Vol C Tables 4.2.6.8 and 6.1.1.4'
O O 0.0106 0.0060 'International Tables Vol C Tables 4.2.6.8 and 6.1.1.4'

loop_
_geom_angle_atom_site_label_1
_geom_angle_atom_site_label_2
_geom_angle_atom_site_label_3
_geom_angle
C29 O30 C31 112.96(15)
N6 N1 C5 120.38(11)
N6 N1 C2 113.71(10)
C5 N1 C2 111.53(10)
C7 N6 N1 118.08(11)
N1 C2 C29 108.15(11)
N1 C2 C3 104.12(12)
C29 C2 C3 114.77(14)
N1 C2 H2 109.9
C29 C2 H2 109.9
C3 C2 H2 109.9
C4 C3 C2 105.03(13)
C4 C3 H3A 110.7
C2 C3 H3A 110.7
C4 C3 H3B 110.7
C2 C3 H3B 110.7
H3A C3 H3B 108.8
C3 C4 C5 103.76(14)
C3 C4 H4A 111.0
C5 C4 H4A 111.0
C3 C4 H4B 111.0
C5 C4 H4B 111.0
H4A C4 H4B 109.0
N1 C5 C4 103.32(12)
N1 C5 H5A 111.1
C4 C5 H5A 111.1
N1 C5 H5B 111.1
C4 C5 H5B 111.1
H5A C5 H5B 109.1
N6 C7 C8 120.93(11)
N6 C7 H7 119.5
C8 C7 H7 119.5
C7 C8 C10 110.73(10)
C7 C8 C11 110.12(10)
C10 C8 C11 109.47(10)
C7 C8 C9 110.43(10)
C10 C8 C9 108.24(10)
C11 C8 C9 107.78(10)
C17 C9 C23 113.78(10)
C17 C9 C8 113.90(10)
C23 C9 C8 113.15(10)
C17 C9 H9 104.9
C23 C9 H9 104.9
C8 C9 H9 104.9
C8 C10 H10A 109.5
C8 C10 H10B 109.5
H10A C10 H10B 109.5
C8 C10 H10C 109.5
H10A C10 H10C 109.5
H10B C10 H10C 109.5
C16 C11 C12 116.87(13)
C16 C11 C8 123.32(12)
C12 C11 C8 119.81(12)
C13 C12 C11 121.58(14)
C13 C12 H12 119.2
C11 C12 H12 119.2
C14 C13 C12 120.26(15)
C14 C13 H13 119.9
C12 C13 H13 119.9
C13 C14 C15 119.56(16)
C13 C14 H14 120.2
C15 C14 H14 120.2
C14 C15 C16 120.07(16)
C14 C15 H15 120.0
C16 C15 H15 120.0
C11 C16 C15 121.65(15)
C11 C16 H16 119.2
C15 C16 H16 119.2
C18 C17 C22 117.34(13)
C18 C17 C9 124.44(12)
C22 C17 C9 118.22(12)
C17 C18 C19 121.51(15)
C17 C18 H18 119.2
C19 C18 H18 119.2
C20 C19 C18 119.96(16)
C20 C19 H19 120.0
C18 C19 H19 120.0
C19 C20 C21 119.55(16)
C19 C20 H20 120.2
C21 C20 H20 120.2
C20 C21 C22 120.38(16)
C20 C21 H21 119.8
C22 C21 H21 119.8
C21 C22 C17 121.25(16)
C21 C22 H22 119.4
C17 C22 H22 119.4
C24 C23 C28 117.63(13)
C24 C23 C9 119.39(12)
C28 C23 C9 122.98(12)
C23 C24 C25 121.23(15)
C23 C24 H24 119.4
C25 C24 H24 119.4
C26 C25 C24 120.46(16)
C26 C25 H25 119.8
C24 C25 H25 119.8
C27 C26 C25 119.02(14)
C27 C26 H26 120.5
C25 C26 H26 120.5
C26 C27 C28 120.42(15)
C26 C27 H27 119.8
C28 C27 H27 119.8
C23 C28 C27 121.22(15)
C23 C28 H28 119.4
C27 C28 H28 119.4
O30 C29 C2 109.58(13)
O30 C29 H29A 109.8
C2 C29 H29A 109.8
O30 C29 H29B 109.8
C2 C29 H29B 109.8
H29A C29 H29B 108.2
O30 C31 H31A 109.5
O30 C31 H31B 109.5
H31A C31 H31B 109.5
O30 C31 H31C 109.5
H31A C31 H31C 109.5
H31B C31 H31C 109.5

loop_
_geom_bond_atom_site_label_1
_geom_bond_atom_site_label_2
_geom_bond_distance
O30 C29 1.401(2)
O30 C31 1.416(2)
N1 N6 1.3768(15)
N1 C5 1.4609(18)
N1 C2 1.4783(16)
N6 C7 1.2782(17)
C2 C29 1.518(2)
C2 C3 1.524(2)
C2 H2 1.0000
C3 C4 1.515(3)
C3 H3A 0.9900
C3 H3B 0.9900
C4 C5 1.522(2)
C4 H4A 0.9900
C4 H4B 0.9900
C5 H5A 0.9900
C5 H5B 0.9900
C7 C8 1.5124(17)
C7 H7 0.9500
C8 C10 1.5393(17)
C8 C11 1.5427(18)
C8 C9 1.5873(17)
C9 C17 1.5243(18)
C9 C23 1.5305(17)
C9 H9 1.0000
C10 H10A 0.9800
C10 H10B 0.9800
C10 H10C 0.9800
C11 C16 1.3869(19)
C11 C12 1.3982(18)
C12 C13 1.388(2)
C12 H12 0.9500
C13 C14 1.371(3)
C13 H13 0.9500
C14 C15 1.378(3)
C14 H14 0.9500
C15 C16 1.392(2)
C15 H15 0.9500
C16 H16 0.9500
C17 C18 1.392(2)
C17 C22 1.393(2)
C18 C19 1.396(2)
C18 H18 0.9500
C19 C20 1.376(3)
C19 H19 0.9500
C20 C21 1.380(3)
C20 H20 0.9500
C21 C22 1.390(2)
C21 H21 0.9500
C22 H22 0.9500
C23 C24 1.385(2)
C23 C28 1.3864(19)
C24 C25 1.390(2)
C24 H24 0.9500
C25 C26 1.378(3)
C25 H25 0.9500
C26 C27 1.377(3)
C26 H26 0.9500
C27 C28 1.391(2)
C27 H27 0.9500
C28 H28 0.9500
C29 H29A 0.9900
C29 H29B 0.9900
C31 H31A 0.9800
C31 H31B 0.9800
C31 H31C 0.9800

loop_
_geom_torsion_atom_site_label_1
_geom_torsion_atom_site_label_2
_geom_torsion_atom_site_label_3
_geom_torsion_atom_site_label_4
_geom_torsion
C5 N1 N6 C7 -33.06(18)
C2 N1 N6 C7 -169.30(12)
N6 N1 C2 C29 -97.78(14)
C5 N1 C2 C29 122.12(14)
N6 N1 C2 C3 139.73(13)
C5 N1 C2 C3 -0.37(16)
N1 C2 C3 C4 21.42(17)
C29 C2 C3 C4 -96.60(17)
C2 C3 C4 C5 -33.98(19)
N6 N1 C5 C4 -157.65(13)
C2 N1 C5 C4 -20.55(17)
C3 C4 C5 N1 33.11(18)
N1 N6 C7 C8 -177.02(11)
N6 C7 C8 C10 -5.53(17)
N6 C7 C8 C11 -126.74(13)
N6 C7 C8 C9 114.34(13)
C7 C8 C9 C17 -74.64(13)
C10 C8 C9 C17 46.72(13)
C11 C8 C9 C17 165.03(10)
C7 C8 C9 C23 57.36(13)
C10 C8 C9 C23 178.72(10)
C11 C8 C9 C23 -62.97(13)
C7 C8 C11 C16 -7.34(18)
C10 C8 C11 C16 -129.31(14)
C9 C8 C11 C16 113.18(14)
C7 C8 C11 C12 173.46(12)
C10 C8 C11 C12 51.49(16)
C9 C8 C11 C12 -66.02(15)
C16 C11 C12 C13 -0.5(2)
C8 C11 C12 C13 178.77(14)
C11 C12 C13 C14 0.6(3)
C12 C13 C14 C15 -0.9(3)
C13 C14 C15 C16 1.2(3)
C12 C11 C16 C15 0.8(2)
C8 C11 C16 C15 -178.45(16)
C14 C15 C16 C11 -1.1(3)
C23 C9 C17 C18 -74.58(16)
C8 C9 C17 C18 57.11(17)
C23 C9 C17 C22 106.25(14)
C8 C9 C17 C22 -122.06(13)
C22 C17 C18 C19 -0.9(2)
C9 C17 C18 C19 179.96(14)
C17 C18 C19 C20 0.9(2)
C18 C19 C20 C21 -0.2(3)
C19 C20 C21 C22 -0.5(3)
C20 C21 C22 C17 0.5(3)
C18 C17 C22 C21 0.2(2)
C9 C17 C22 C21 179.43(14)
C17 C9 C23 C24 -138.51(14)
C8 C9 C23 C24 89.43(15)
C17 C9 C23 C28 41.04(16)
C8 C9 C23 C28 -91.02(15)
C28 C23 C24 C25 -0.5(3)
C9 C23 C24 C25 179.05(16)
C23 C24 C25 C26 -0.5(3)
C24 C25 C26 C27 1.1(3)
C25 C26 C27 C28 -0.7(3)
C24 C23 C28 C27 0.9(2)
C9 C23 C28 C27 -178.62(14)
C26 C27 C28 C23 -0.3(2)
C31 O30 C29 C2 -170.87(15)
N1 C2 C29 O30 176.77(13)
C3 C2 C29 O30 -67.50(18)
